data_7225114
loop_
_publ_author_name
'Fang, Xiaolong'
'Zhang, Chunyan'
'Chen, Jin'
'Zhu, Hongping'
'Yuan, Youzhu'

_publ_section_title
;
 Synthesis and catalytic performance of ruthenium complexes ligated with
 rigid o-(diphenylphosphino)aniline for chemoselective hydrogenation of
 dimethyl oxalate
;
_journal_name_full 'RSC Adv.'
_journal_paper_doi 10.1039/C6RA00320F
_journal_year 2016
_chemical_formula_sum 'C91.5 H80 N4 O2 P4 Ru2'
_chemical_formula_weight 1593.62
_chemical_name_systematic
; 
 ? 
;
_space_group_IT_number 14
_symmetry_cell_setting monoclinic
_symmetry_space_group_name_Hall '-P 2yn'
_symmetry_space_group_name_H-M 'P 1 21/n 1'
_atom_sites_solution_hydrogens geom
_atom_sites_solution_primary direct
_atom_sites_solution_secondary difmap
_audit_creation_method SHELXL-97
_audit_update_record
;
2015-12-20 deposited with the CCDC.
2016-05-02 downloaded from the CCDC.
;
_cell_angle_alpha 90.00
_cell_angle_beta 99.946(2)
_cell_angle_gamma 90.00
_cell_formula_units_Z 4
_cell_length_a 14.0553(4)
_cell_length_b 21.4168(6)
_cell_length_c 25.5830(7)
_cell_measurement_reflns_used 4516
_cell_measurement_temperature 173(2)
_cell_measurement_theta_max 25.1930
_cell_measurement_theta_min 3.2390
_cell_volume 7585.2(4)
_computing_cell_refinement CrysAlisPro
_computing_data_collection CrysAlisPro
_computing_data_reduction CrysAlisPro
_computing_molecular_graphics 'Bruker SHELXTL'
_computing_publication_material 'Bruker SHELXTL'
_computing_structure_refinement 'SHELXL-97 (Sheldrick, 1997)'
_computing_structure_solution 'SHELXS-97 (Sheldrick, 1990)'
_diffrn_ambient_temperature 173(2)
_diffrn_detector_area_resol_mean 16.1903
_diffrn_measured_fraction_theta_full 0.998
_diffrn_measured_fraction_theta_max 0.998
_diffrn_measurement_device_type 'Xcalibur, Sapphire3, Gemini ultra'
_diffrn_measurement_method 'phi and omega scans'
_diffrn_radiation_monochromator graphite
_diffrn_radiation_source 'Enhanced (Mo) X-ray Source'
_diffrn_radiation_type MoK\a
_diffrn_radiation_wavelength 0.71073
_diffrn_reflns_av_R_equivalents 0.0725
_diffrn_reflns_av_sigmaI/netI 0.0983
_diffrn_reflns_limit_h_max 17
_diffrn_reflns_limit_h_min -17
_diffrn_reflns_limit_k_max 25
_diffrn_reflns_limit_k_min -26
_diffrn_reflns_limit_l_max 31
_diffrn_reflns_limit_l_min -31
_diffrn_reflns_number 40417
_diffrn_reflns_theta_full 26.00
_diffrn_reflns_theta_max 26.00
_diffrn_reflns_theta_min 3.07
_exptl_absorpt_coefficient_mu 0.536
_exptl_absorpt_correction_T_max 0.9483
_exptl_absorpt_correction_T_min 0.9004
_exptl_absorpt_correction_type multi-scan
_exptl_absorpt_process_details empirical
_exptl_crystal_colour yellow
_exptl_crystal_density_diffrn 1.395
_exptl_crystal_density_meas ?
_exptl_crystal_density_method 'not measured'
_exptl_crystal_description block
_exptl_crystal_F_000 3284
_exptl_crystal_size_max 0.20
_exptl_crystal_size_mid 0.10
_exptl_crystal_size_min 0.10
_refine_diff_density_max 0.719
_refine_diff_density_min -0.651
_refine_diff_density_rms 0.099
_refine_ls_extinction_method none
_refine_ls_goodness_of_fit_ref 1.027
_refine_ls_hydrogen_treatment 'refined in a riding mode to the carrier atom'
_refine_ls_matrix_type full
_refine_ls_number_parameters 1065
_refine_ls_number_reflns 14900
_refine_ls_number_restraints 1285
_refine_ls_restrained_S_all 0.988
_refine_ls_R_factor_all 0.0924
_refine_ls_R_factor_gt 0.0580
_refine_ls_shift/su_max 0.013
_refine_ls_shift/su_mean 0.000
_refine_ls_structure_factor_coef Fsqd
_refine_ls_weighting_details 'calc w=1/[\s^2^(Fo^2^)+(0.0340P)^2^+2.7523P] where P=(Fo^2^+2Fc^2^)/3'
_refine_ls_weighting_scheme calc
_refine_ls_wR_factor_gt 0.1009
_refine_ls_wR_factor_ref 0.1114
_reflns_number_gt 10670
_reflns_number_total 14900
_reflns_threshold_expression >2sigma(I)
_cod_data_source_file c6ra00320f2.cif
_cod_data_source_block fxl-131218
_cod_depositor_comments
;
The following automatic conversions were performed:

'_symmetry_cell_setting' value 'Monoclinic' changed to 'monoclinic'
according to
/usr/data/users/saulius/crontab/automatic-downloads/rss-feeds/RSC/lib/dictionaries/cif_core.dic
dictionary named 'cif_core.dic' version 2.4.2 from 2011-04-26.

'_exptl_crystal_density_meas' value 'not measured' was changed to '?'
- the value is perceived as not measured.

Automatic conversion script
Id: cif_fix_values 4268 2015-11-12 08:31:59Z antanas 
;
_cod_original_sg_symbol_H-M P2(1)/n
_cod_original_formula_sum 'C91.50 H80 N4 O2 P4 Ru2'
_cod_database_code 7225114

loop_
_symmetry_equiv_pos_as_xyz
'x, y, z'
'-x+1/2, y+1/2, -z+1/2'
'-x, -y, -z'
'x-1/2, -y-1/2, z-1/2'

loop_
_atom_site_label
_atom_site_type_symbol
_atom_site_fract_x
_atom_site_fract_y
_atom_site_fract_z
_atom_site_U_iso_or_equiv
_atom_site_adp_type
_atom_site_occupancy
_atom_site_symmetry_multiplicity
_atom_site_calc_flag
_atom_site_refinement_flags
_atom_site_disorder_assembly
_atom_site_disorder_group
Ru1 Ru 0.17286(2) 0.306812(16) 0.510632(13) 0.01566(9) Uani 1 1 d . . .
Ru2 Ru 0.10838(2) 0.264687(15) 0.626426(12) 0.01467(9) Uani 1 1 d . . .
P1 P 0.07711(7) 0.34057(5) 0.68400(4) 0.0194(2) Uani 1 1 d . . .
P2 P 0.25491(7) 0.24815(5) 0.45566(4) 0.0194(2) Uani 1 1 d . . .
P3 P 0.01757(7) 0.29542(5) 0.46515(4) 0.0187(2) Uani 1 1 d . . .
P4 P 0.07008(7) 0.17523(5) 0.66895(4) 0.0181(2) Uani 1 1 d . . .
N1 N 0.1222(2) 0.34667(16) 0.57914(13) 0.0177(8) Uani 1 1 d . . .
H1 H 0.068(3) 0.354(2) 0.5677(16) 0.021 Uiso 1 1 d . . .
N2 N 0.3096(2) 0.30330(16) 0.55777(13) 0.0214(8) Uani 1 1 d . . .
H2A H 0.3154 0.3131 0.5916 0.026 Uiso 1 1 calc R . .
N3 N 0.1335(2) 0.22305(16) 0.54961(13) 0.0183(8) Uani 1 1 d . . .
H3 H 0.178(3) 0.1998(19) 0.5565(16) 0.022 Uiso 1 1 d . . .
N4 N -0.0375(2) 0.25856(16) 0.59343(12) 0.0177(8) Uani 1 1 d . . .
H4A H -0.0640 0.2889 0.5727 0.021 Uiso 1 1 calc R . .
C02 C 0.1954(3) 0.3787(2) 0.47553(16) 0.0226(10) Uani 1 1 d . . .
O2 O 0.2063(2) 0.42383(15) 0.45178(12) 0.0364(8) Uani 1 1 d . . .
C1 C 0.1640(3) 0.39940(19) 0.61048(16) 0.0193(9) Uani 1 1 d . . .
C2 C 0.2179(3) 0.4463(2) 0.59121(18) 0.0291(11) Uani 1 1 d . . .
H2B H 0.2328 0.4430 0.5565 0.035 Uiso 1 1 calc R . .
C3 C 0.2498(3) 0.4974(2) 0.62229(18) 0.0376(12) Uani 1 1 d . . .
H3A H 0.2853 0.5292 0.6083 0.045 Uiso 1 1 calc R . .
C4 C 0.2310(3) 0.5029(2) 0.67307(19) 0.0352(12) Uani 1 1 d . . .
H4B H 0.2531 0.5384 0.6940 0.042 Uiso 1 1 calc R . .
C5 C 0.1798(3) 0.4565(2) 0.69341(18) 0.0305(11) Uani 1 1 d . . .
H5A H 0.1673 0.4597 0.7287 0.037 Uiso 1 1 calc R . .
C6 C 0.1463(3) 0.4051(2) 0.66240(16) 0.0211(10) Uani 1 1 d . . .
C7 C -0.0468(3) 0.3702(2) 0.67427(16) 0.0237(10) Uani 1 1 d . . .
C8 C -0.1224(3) 0.3285(2) 0.67740(16) 0.0288(11) Uani 1 1 d . . .
H8A H -0.1089 0.2858 0.6856 0.035 Uiso 1 1 calc R . .
C9 C -0.2176(3) 0.3498(3) 0.66844(18) 0.0397(13) Uani 1 1 d . . .
H9A H -0.2685 0.3215 0.6715 0.048 Uiso 1 1 calc R . .
C10 C -0.2388(4) 0.4108(3) 0.6553(2) 0.0491(16) Uani 1 1 d . . .
H10A H -0.3040 0.4247 0.6487 0.059 Uiso 1 1 calc R . .
C11 C -0.1647(4) 0.4518(3) 0.6519(2) 0.0541(16) Uani 1 1 d . . .
H11A H -0.1791 0.4943 0.6429 0.065 Uiso 1 1 calc R . .
C12 C -0.0691(3) 0.4318(2) 0.66134(19) 0.0380(12) Uani 1 1 d . . .
H12A H -0.0188 0.4607 0.6589 0.046 Uiso 1 1 calc R . .
C13 C 0.1141(3) 0.3387(2) 0.75601(16) 0.0251(10) Uani 1 1 d . . .
C14 C 0.2120(3) 0.3342(2) 0.77715(18) 0.0391(13) Uani 1 1 d . . .
H14A H 0.2579 0.3332 0.7540 0.047 Uiso 1 1 calc R . .
C15 C 0.2432(4) 0.3314(2) 0.8312(2) 0.0429(14) Uani 1 1 d . . .
H15A H 0.3104 0.3293 0.8450 0.051 Uiso 1 1 calc R . .
C16 C 0.1774(4) 0.3315(2) 0.86500(19) 0.0406(13) Uani 1 1 d . . .
H16A H 0.1985 0.3292 0.9023 0.049 Uiso 1 1 calc R . .
C17 C 0.0820(4) 0.3350(3) 0.84463(19) 0.0523(16) Uani 1 1 d . . .
H17A H 0.0361 0.3341 0.8679 0.063 Uiso 1 1 calc R . .
C18 C 0.0503(3) 0.3397(3) 0.79069(19) 0.0453(15) Uani 1 1 d . . .
H18A H -0.0168 0.3438 0.7775 0.054 Uiso 1 1 calc R . .
C21 C 0.3895(3) 0.28660(19) 0.53842(16) 0.0199(9) Uani 1 1 d . . .
C22 C 0.4853(3) 0.2932(2) 0.56708(18) 0.0278(11) Uani 1 1 d . . .
H22A H 0.4951 0.3094 0.6022 0.033 Uiso 1 1 calc R . .
C23 C 0.5635(3) 0.2765(2) 0.54488(19) 0.0334(12) Uani 1 1 d . . .
H23A H 0.6265 0.2826 0.5646 0.040 Uiso 1 1 calc R . .
C24 C 0.5531(3) 0.2510(2) 0.49431(19) 0.0340(12) Uani 1 1 d . . .
H24A H 0.6081 0.2393 0.4795 0.041 Uiso 1 1 calc R . .
C25 C 0.4605(3) 0.2430(2) 0.46593(18) 0.0304(11) Uani 1 1 d . . .
H25A H 0.4522 0.2255 0.4313 0.036 Uiso 1 1 calc R . .
C26 C 0.3799(3) 0.2600(2) 0.48702(16) 0.0216(9) Uani 1 1 d . . .
C27 C 0.2520(3) 0.2610(2) 0.38415(16) 0.0246(10) Uani 1 1 d . . .
C28 C 0.2148(3) 0.3158(2) 0.35956(18) 0.0308(11) Uani 1 1 d . . .
H28A H 0.1894 0.3468 0.3799 0.037 Uiso 1 1 calc R . .
C29 C 0.2142(3) 0.3262(3) 0.30622(19) 0.0400(13) Uani 1 1 d . . .
H29A H 0.1891 0.3643 0.2904 0.048 Uiso 1 1 calc R . .
C30 C 0.2495(3) 0.2819(3) 0.27607(19) 0.0415(14) Uani 1 1 d . . .
H30A H 0.2491 0.2890 0.2394 0.050 Uiso 1 1 calc R . .
C31 C 0.2856(3) 0.2269(3) 0.29953(19) 0.0420(13) Uani 1 1 d . . .
H31A H 0.3096 0.1959 0.2787 0.050 Uiso 1 1 calc R . .
C32 C 0.2874(3) 0.2162(2) 0.35288(18) 0.0334(12) Uani 1 1 d . . .
H32A H 0.3129 0.1781 0.3684 0.040 Uiso 1 1 calc R . .
C33 C 0.2381(3) 0.1632(2) 0.45849(17) 0.0233(10) Uani 1 1 d . . .
C34 C 0.1705(3) 0.1318(2) 0.42163(19) 0.0342(12) Uani 1 1 d . . .
H34A H 0.1320 0.1543 0.3937 0.041 Uiso 1 1 calc R . .
C35 C 0.1592(4) 0.0678(3) 0.4255(2) 0.0446(14) Uani 1 1 d . . .
H35A H 0.1130 0.0468 0.4000 0.054 Uiso 1 1 calc R . .
C36 C 0.2136(4) 0.0342(2) 0.4655(2) 0.0463(14) Uani 1 1 d . . .
H36A H 0.2060 -0.0098 0.4674 0.056 Uiso 1 1 calc R . .
C37 C 0.2789(4) 0.0646(2) 0.5028(2) 0.0408(13) Uani 1 1 d . . .
H37A H 0.3157 0.0417 0.5311 0.049 Uiso 1 1 calc R . .
C38 C 0.2918(3) 0.1286(2) 0.49974(19) 0.0326(11) Uani 1 1 d . . .
H38A H 0.3374 0.1491 0.5258 0.039 Uiso 1 1 calc R . .
C41 C 0.0569(3) 0.18707(19) 0.52079(15) 0.0180(9) Uani 1 1 d . . .
C42 C 0.0443(3) 0.1238(2) 0.53122(16) 0.0213(10) Uani 1 1 d . . .
H42A H 0.0897 0.1032 0.5575 0.026 Uiso 1 1 calc R . .
C43 C -0.0326(3) 0.0908(2) 0.50418(18) 0.0293(11) Uani 1 1 d . . .
H43A H -0.0392 0.0477 0.5117 0.035 Uiso 1 1 calc R . .
C44 C -0.1005(3) 0.1194(2) 0.46609(18) 0.0295(11) Uani 1 1 d . . .
H44A H -0.1543 0.0965 0.4481 0.035 Uiso 1 1 calc R . .
C45 C -0.0894(3) 0.1812(2) 0.45459(17) 0.0257(10) Uani 1 1 d . . .
H45A H -0.1360 0.2010 0.4285 0.031 Uiso 1 1 calc R . .
C46 C -0.0109(3) 0.21565(19) 0.48044(15) 0.0187(9) Uani 1 1 d . . .
C47 C -0.0122(3) 0.3046(2) 0.39304(16) 0.0232(10) Uani 1 1 d . . .
C48 C -0.0174(3) 0.2548(2) 0.35789(18) 0.0334(12) Uani 1 1 d . . .
H48A H -0.0041 0.2137 0.3711 0.040 Uiso 1 1 calc R . .
C49 C -0.0419(3) 0.2646(3) 0.30324(19) 0.0448(14) Uani 1 1 d . . .
H49A H -0.0463 0.2302 0.2795 0.054 Uiso 1 1 calc R . .
C50 C -0.0596(3) 0.3235(3) 0.28397(19) 0.0452(15) Uani 1 1 d . . .
H50A H -0.0773 0.3298 0.2468 0.054 Uiso 1 1 calc R . .
C51 C -0.0523(3) 0.3738(3) 0.31753(19) 0.0418(13) Uani 1 1 d . . .
H51A H -0.0629 0.4149 0.3037 0.050 Uiso 1 1 calc R . .
C52 C -0.0290(3) 0.3643(2) 0.37206(17) 0.0307(11) Uani 1 1 d . . .
H52A H -0.0246 0.3992 0.3953 0.037 Uiso 1 1 calc R . .
C53 C -0.0768(3) 0.3472(2) 0.48303(15) 0.0198(9) Uani 1 1 d . . .
C54 C -0.1738(3) 0.3284(2) 0.47808(15) 0.0233(10) Uani 1 1 d . . .
H54A H -0.1923 0.2876 0.4657 0.028 Uiso 1 1 calc R . .
C55 C -0.2425(3) 0.3694(2) 0.49132(17) 0.0285(11) Uani 1 1 d . . .
H55A H -0.3081 0.3566 0.4875 0.034 Uiso 1 1 calc R . .
C56 C -0.2165(3) 0.4281(2) 0.50987(18) 0.0315(11) Uani 1 1 d . . .
H56A H -0.2637 0.4555 0.5196 0.038 Uiso 1 1 calc R . .
C57 C -0.1212(3) 0.4474(2) 0.51443(17) 0.0293(11) Uani 1 1 d . . .
H57A H -0.1031 0.4883 0.5268 0.035 Uiso 1 1 calc R . .
C58 C -0.0528(3) 0.4071(2) 0.50096(16) 0.0251(10) Uani 1 1 d . . .
H58A H 0.0123 0.4207 0.5041 0.030 Uiso 1 1 calc R . .
C61 C -0.0924(3) 0.2100(2) 0.60267(16) 0.0202(9) Uani 1 1 d . . .
C62 C -0.1904(3) 0.2040(2) 0.57768(17) 0.0260(10) Uani 1 1 d . . .
H62A H -0.2185 0.2354 0.5537 0.031 Uiso 1 1 calc R . .
C63 C -0.2448(3) 0.1542(2) 0.58747(19) 0.0394(13) Uani 1 1 d . . .
H63A H -0.3097 0.1512 0.5695 0.047 Uiso 1 1 calc R . .
C64 C -0.2079(3) 0.1073(2) 0.6231(2) 0.0404(13) Uani 1 1 d . . .
H64A H -0.2467 0.0728 0.6298 0.048 Uiso 1 1 calc R . .
C65 C -0.1128(3) 0.1126(2) 0.64860(19) 0.0355(12) Uani 1 1 d . . .
H65A H -0.0866 0.0813 0.6732 0.043 Uiso 1 1 calc R . .
C66 C -0.0544(3) 0.1627(2) 0.63913(16) 0.0217(10) Uani 1 1 d . . .
C67 C 0.0760(3) 0.17429(19) 0.74098(16) 0.0209(10) Uani 1 1 d . . .
C68 C 0.1659(3) 0.1699(2) 0.77387(18) 0.0334(12) Uani 1 1 d . . .
H68A H 0.2229 0.1688 0.7586 0.040 Uiso 1 1 calc R . .
C69 C 0.1734(3) 0.1670(2) 0.82826(18) 0.0378(12) Uani 1 1 d . . .
H69A H 0.2353 0.1640 0.8500 0.045 Uiso 1 1 calc R . .
C70 C 0.0923(4) 0.1685(2) 0.85139(19) 0.0391(13) Uani 1 1 d . . .
H70A H 0.0978 0.1664 0.8889 0.047 Uiso 1 1 calc R . .
C71 C 0.0027(3) 0.1732(2) 0.81964(19) 0.0407(13) Uani 1 1 d . . .
H71A H -0.0537 0.1744 0.8354 0.049 Uiso 1 1 calc R . .
C72 C -0.0059(3) 0.1761(2) 0.76486(19) 0.0341(12) Uani 1 1 d . . .
H72A H -0.0681 0.1793 0.7435 0.041 Uiso 1 1 calc R . .
C73 C 0.1414(3) 0.1039(2) 0.66346(16) 0.0217(10) Uani 1 1 d . . .
C74 C 0.1110(4) 0.0456(2) 0.6769(2) 0.0487(15) Uani 1 1 d . . .
H74A H 0.0502 0.0417 0.6881 0.058 Uiso 1 1 calc R . .
C75 C 0.1669(4) -0.0070(2) 0.6745(3) 0.0623(18) Uani 1 1 d . . .
H75A H 0.1444 -0.0466 0.6840 0.075 Uiso 1 1 calc R . .
C76 C 0.2552(4) -0.0023(2) 0.6583(2) 0.0430(13) Uani 1 1 d . . .
H76A H 0.2925 -0.0387 0.6553 0.052 Uiso 1 1 calc R . .
C77 C 0.2884(3) 0.0546(2) 0.6466(2) 0.0392(13) Uani 1 1 d . . .
H77A H 0.3505 0.0584 0.6371 0.047 Uiso 1 1 calc R . .
C78 C 0.2311(3) 0.1078(2) 0.64874(18) 0.0324(12) Uani 1 1 d . . .
H78A H 0.2545 0.1473 0.6398 0.039 Uiso 1 1 calc R . .
C91 C 0.0288(9) 0.0705(6) 0.2286(5) 0.0613(16) Uani 0.507(5) 1 d PU A 2
C92 C 0.0368(10) 0.0103(7) 0.2098(6) 0.0602(17) Uani 0.507(5) 1 d PU A 2
H92A H -0.0152 -0.0070 0.1854 0.072 Uiso 0.507(5) 1 calc PR A 2
C93 C 0.1215(9) -0.0263(7) 0.2263(5) 0.0625(17) Uani 0.507(5) 1 d PU A 2
H93A H 0.1253 -0.0663 0.2107 0.075 Uiso 0.507(5) 1 calc PR A 2
C94 C 0.1926(9) -0.0078(6) 0.2610(5) 0.0624(17) Uani 0.507(5) 1 d PU A 2
H94A H 0.2483 -0.0322 0.2738 0.075 Uiso 0.507(5) 1 calc PR A 2
C95 C 0.1766(11) 0.0569(7) 0.2787(6) 0.0641(17) Uani 0.507(5) 1 d PU A 2
H95A H 0.2270 0.0734 0.3046 0.077 Uiso 0.507(5) 1 calc PR A 2
C96 C 0.1082(10) 0.0923(8) 0.2650(6) 0.0626(17) Uani 0.507(5) 1 d PU A 2
H96A H 0.1090 0.1336 0.2787 0.075 Uiso 0.507(5) 1 calc PR A 2
C97 C -0.0505(10) 0.1113(7) 0.2091(6) 0.0655(17) Uani 0.507(5) 1 d PU A 2
H97A H -0.0990 0.0885 0.1841 0.098 Uiso 0.507(5) 1 calc PR A 2
H97B H -0.0271 0.1470 0.1911 0.098 Uiso 0.507(5) 1 calc PR A 2
H97C H -0.0798 0.1262 0.2390 0.098 Uiso 0.507(5) 1 calc PR A 2
C91A C -0.0523(10) 0.0750(7) 0.1965(6) 0.0630(17) Uani 0.493(5) 1 d PU A 1
H91A H -0.1154 0.0795 0.1764 0.076 Uiso 0.493(5) 1 calc PR A 1
C92A C -0.0113(10) 0.0188(7) 0.2032(6) 0.0627(17) Uani 0.493(5) 1 d PU A 1
H92B H -0.0466 -0.0159 0.1867 0.075 Uiso 0.493(5) 1 calc PR A 1
C93A C 0.0763(10) 0.0081(8) 0.2316(6) 0.0610(17) Uani 0.493(5) 1 d PU A 1
H93B H 0.1039 -0.0325 0.2348 0.073 Uiso 0.493(5) 1 calc PR A 1
C94A C 0.1226(11) 0.0575(7) 0.2553(6) 0.0618(17) Uani 0.493(5) 1 d PU A 1
C95A C 0.0882(10) 0.1184(7) 0.2497(6) 0.0614(17) Uani 0.493(5) 1 d PU A 1
H95B H 0.1259 0.1520 0.2665 0.074 Uiso 0.493(5) 1 calc PR A 1
C96A C 0.0001(9) 0.1291(7) 0.2201(5) 0.0625(17) Uani 0.493(5) 1 d PU A 1
H96B H -0.0259 0.1700 0.2150 0.075 Uiso 0.493(5) 1 calc PR A 1
C97A C 0.2249(9) 0.0460(7) 0.2872(5) 0.0639(18) Uani 0.493(5) 1 d PU A 1
H97D H 0.2509 0.0853 0.3034 0.096 Uiso 0.493(5) 1 calc PR A 1
H97E H 0.2671 0.0304 0.2633 0.096 Uiso 0.493(5) 1 calc PR A 1
H97F H 0.2214 0.0151 0.3150 0.096 Uiso 0.493(5) 1 calc PR A 1
C01 C 0.2373(3) 0.2631(2) 0.65858(16) 0.0219(10) Uani 1 1 d . . .
O1 O 0.3163(2) 0.26093(15) 0.68153(11) 0.0321(8) Uani 1 1 d . . .
C81 C 0.5334(6) 0.0085(4) 0.6106(4) 0.0936(19) Uani 0.658(7) 1 d PGU B 2
C82 C 0.5236(7) 0.0654(5) 0.5841(3) 0.0929(18) Uani 0.658(7) 1 d PGU B 2
H82A H 0.5148 0.0664 0.5465 0.112 Uiso 0.658(7) 1 calc PR B 2
C83 C 0.5267(7) 0.1208(4) 0.6127(4) 0.0951(19) Uani 0.658(7) 1 d PGU B 2
H83A H 0.5200 0.1597 0.5946 0.114 Uiso 0.658(7) 1 calc PR B 2
C84 C 0.5396(8) 0.1193(4) 0.6678(4) 0.0966(19) Uani 0.658(7) 1 d PGU B 2
H84A H 0.5417 0.1571 0.6873 0.116 Uiso 0.658(7) 1 calc PR B 2
C85 C 0.5494(8) 0.0624(5) 0.6943(3) 0.0949(18) Uani 0.658(7) 1 d PGU B 2
H85A H 0.5583 0.0614 0.7320 0.114 Uiso 0.658(7) 1 calc PR B 2
C86 C 0.5464(7) 0.0070(4) 0.6657(4) 0.0954(18) Uani 0.658(7) 1 d PGU B 2
H86A H 0.5531 -0.0319 0.6839 0.114 Uiso 0.658(7) 1 calc PR B 2
C87 C 0.5328(7) -0.0476(6) 0.5826(5) 0.102(2) Uani 0.658(7) 1 d PU B 2
H87A H 0.5227 -0.0389 0.5444 0.153 Uiso 0.658(7) 1 calc PR B 2
H87B H 0.4806 -0.0744 0.5905 0.153 Uiso 0.658(7) 1 calc PR B 2
H87C H 0.5949 -0.0690 0.5931 0.153 Uiso 0.658(7) 1 calc PR B 2
C81A C 0.5333(16) 0.1126(6) 0.6423(9) 0.096(2) Uani 0.342(7) 1 d PGU B 1
C82A C 0.5494(16) 0.0753(10) 0.6875(6) 0.0965(19) Uani 0.342(7) 1 d PGU B 1
H82B H 0.5506 0.0935 0.7215 0.116 Uiso 0.342(7) 1 calc PR B 1
C83A C 0.5637(15) 0.0115(9) 0.6829(6) 0.098(2) Uani 0.342(7) 1 d PGU B 1
H83B H 0.5747 -0.0140 0.7138 0.117 Uiso 0.342(7) 1 calc PR B 1
C84A C 0.5619(13) -0.0151(7) 0.6332(8) 0.099(2) Uani 0.342(7) 1 d PGU B 1
H84B H 0.5717 -0.0588 0.6301 0.119 Uiso 0.342(7) 1 calc PR B 1
C85A C 0.5458(13) 0.0221(10) 0.5881(6) 0.098(2) Uani 0.342(7) 1 d PGU B 1
H85B H 0.5446 0.0039 0.5541 0.118 Uiso 0.342(7) 1 calc PR B 1
C86A C 0.5315(14) 0.0860(9) 0.5926(7) 0.096(2) Uani 0.342(7) 1 d PGU B 1
H86B H 0.5205 0.1114 0.5618 0.116 Uiso 0.342(7) 1 calc PR B 1
C87A C 0.5358(14) 0.1750(11) 0.6552(9) 0.098(2) Uani 0.342(7) 1 d PU B 1
H87D H 0.5379 0.1797 0.6934 0.147 Uiso 0.342(7) 1 calc PR B 1
H87E H 0.4778 0.1955 0.6360 0.147 Uiso 0.342(7) 1 calc PR B 1
H87F H 0.5933 0.1942 0.6452 0.147 Uiso 0.342(7) 1 calc PR B 1
C101 C -0.5180(6) 0.4537(4) 0.5214(4) 0.096(3) Uani 1 1 d U . .
C102 C -0.4647(12) 0.5245(9) 0.5336(7) 0.084(3) Uani 0.50 1 d PU . .
C103 C -0.4687(13) 0.5364(10) 0.5645(8) 0.091(3) Uani 0.50 1 d PU . .
C104 C -0.4278(13) 0.5552(9) 0.5864(7) 0.092(3) Uani 0.50 1 d PU . .
C105 C -0.4992(12) 0.4748(9) 0.5630(7) 0.093(3) Uani 0.50 1 d PU . .
C106 C -0.4668(11) 0.5683(9) 0.5201(8) 0.088(3) Uani 0.50 1 d PU . .

loop_
_atom_site_aniso_label
_atom_site_aniso_U_11
_atom_site_aniso_U_22
_atom_site_aniso_U_33
_atom_site_aniso_U_23
_atom_site_aniso_U_13
_atom_site_aniso_U_12
Ru1 0.01469(16) 0.01635(18) 0.01613(18) -0.00041(15) 0.00320(12) -0.00059(14)
Ru2 0.01382(16) 0.01530(18) 0.01457(17) 0.00110(15) 0.00153(12) 0.00073(13)
P1 0.0217(6) 0.0211(6) 0.0152(6) -0.0003(5) 0.0029(4) 0.0011(5)
P2 0.0181(5) 0.0201(6) 0.0205(6) -0.0025(5) 0.0049(4) -0.0001(4)
P3 0.0187(5) 0.0201(6) 0.0168(6) -0.0013(5) 0.0015(4) -0.0001(5)
P4 0.0167(5) 0.0170(6) 0.0206(6) 0.0026(5) 0.0030(4) 0.0014(4)
N1 0.0158(17) 0.018(2) 0.0179(19) -0.0043(16) -0.0005(14) -0.0006(16)
N2 0.0198(18) 0.029(2) 0.0163(19) -0.0018(17) 0.0058(14) -0.0004(16)
N3 0.0137(18) 0.017(2) 0.025(2) -0.0021(16) 0.0027(14) 0.0040(14)
N4 0.0181(17) 0.019(2) 0.0155(18) 0.0058(16) 0.0015(13) 0.0025(15)
C02 0.023(2) 0.027(3) 0.017(2) -0.008(2) 0.0025(17) 0.0072(19)
O2 0.060(2) 0.0217(19) 0.032(2) 0.0073(16) 0.0194(16) -0.0013(16)
C1 0.020(2) 0.016(2) 0.020(2) -0.0016(19) 0.0001(17) -0.0006(18)
C2 0.039(3) 0.027(3) 0.023(3) -0.002(2) 0.007(2) -0.010(2)
C3 0.057(3) 0.030(3) 0.026(3) -0.004(2) 0.008(2) -0.019(2)
C4 0.051(3) 0.021(3) 0.033(3) -0.008(2) 0.007(2) -0.013(2)
C5 0.042(3) 0.027(3) 0.025(3) -0.007(2) 0.010(2) -0.004(2)
C6 0.021(2) 0.020(2) 0.021(2) -0.002(2) 0.0028(17) 0.0003(18)
C7 0.027(2) 0.031(3) 0.014(2) 0.000(2) 0.0063(17) 0.007(2)
C8 0.028(2) 0.038(3) 0.021(2) -0.003(2) 0.0055(18) 0.003(2)
C9 0.029(3) 0.064(4) 0.028(3) -0.008(3) 0.010(2) 0.007(3)
C10 0.032(3) 0.078(5) 0.037(3) 0.004(3) 0.008(2) 0.028(3)
C11 0.062(4) 0.052(4) 0.052(4) 0.017(3) 0.019(3) 0.032(3)
C12 0.043(3) 0.034(3) 0.038(3) 0.003(3) 0.011(2) 0.015(2)
C13 0.030(2) 0.025(3) 0.020(2) 0.001(2) 0.0031(18) -0.002(2)
C14 0.035(3) 0.056(4) 0.024(3) -0.009(3) -0.002(2) 0.018(2)
C15 0.042(3) 0.048(4) 0.033(3) -0.010(3) -0.008(2) 0.015(3)
C16 0.061(4) 0.035(3) 0.021(3) 0.005(2) -0.004(2) -0.014(3)
C17 0.049(3) 0.085(5) 0.024(3) 0.003(3) 0.012(2) -0.020(3)
C18 0.030(3) 0.077(4) 0.027(3) 0.003(3) 0.000(2) -0.013(3)
C21 0.018(2) 0.016(2) 0.025(2) 0.0070(19) 0.0025(17) -0.0011(17)
C22 0.019(2) 0.031(3) 0.031(3) 0.004(2) 0.0008(18) -0.0028(19)
C23 0.014(2) 0.040(3) 0.045(3) 0.000(3) 0.000(2) 0.002(2)
C24 0.017(2) 0.040(3) 0.046(3) -0.004(3) 0.009(2) 0.002(2)
C25 0.027(2) 0.031(3) 0.034(3) -0.004(2) 0.010(2) -0.001(2)
C26 0.020(2) 0.021(2) 0.023(2) 0.001(2) 0.0046(17) 0.0005(18)
C27 0.016(2) 0.036(3) 0.021(2) -0.004(2) 0.0043(17) -0.002(2)
C28 0.027(2) 0.041(3) 0.026(3) -0.002(2) 0.0082(19) -0.001(2)
C29 0.036(3) 0.055(4) 0.028(3) 0.010(3) 0.003(2) 0.003(3)
C30 0.033(3) 0.069(4) 0.023(3) -0.001(3) 0.009(2) -0.009(3)
C31 0.038(3) 0.063(4) 0.027(3) -0.009(3) 0.013(2) -0.002(3)
C32 0.031(3) 0.044(3) 0.026(3) -0.003(2) 0.008(2) 0.005(2)
C33 0.025(2) 0.020(2) 0.028(3) -0.007(2) 0.0143(19) -0.0033(19)
C34 0.032(3) 0.033(3) 0.038(3) -0.012(2) 0.008(2) -0.010(2)
C35 0.041(3) 0.044(4) 0.052(4) -0.025(3) 0.018(3) -0.022(3)
C36 0.059(4) 0.023(3) 0.067(4) -0.003(3) 0.038(3) -0.008(3)
C37 0.048(3) 0.026(3) 0.053(4) 0.001(3) 0.022(3) 0.006(2)
C38 0.037(3) 0.022(3) 0.041(3) 0.002(2) 0.014(2) -0.002(2)
C41 0.021(2) 0.020(2) 0.015(2) -0.0033(19) 0.0078(16) -0.0022(18)
C42 0.022(2) 0.021(2) 0.022(2) -0.002(2) 0.0057(17) -0.0024(19)
C43 0.037(3) 0.017(3) 0.036(3) -0.003(2) 0.012(2) -0.004(2)
C44 0.024(2) 0.033(3) 0.031(3) -0.010(2) 0.0017(19) -0.008(2)
C45 0.023(2) 0.030(3) 0.023(2) -0.003(2) 0.0007(18) -0.001(2)
C46 0.018(2) 0.021(2) 0.018(2) -0.0010(19) 0.0038(17) 0.0026(17)
C47 0.018(2) 0.034(3) 0.018(2) -0.003(2) 0.0029(17) 0.0001(19)
C48 0.032(3) 0.039(3) 0.028(3) -0.008(2) 0.000(2) -0.001(2)
C49 0.046(3) 0.063(4) 0.026(3) -0.018(3) 0.006(2) -0.010(3)
C50 0.037(3) 0.079(5) 0.018(3) 0.004(3) -0.001(2) -0.007(3)
C51 0.043(3) 0.054(4) 0.028(3) 0.012(3) 0.006(2) 0.012(3)
C52 0.032(3) 0.037(3) 0.022(3) 0.001(2) 0.0034(19) 0.003(2)
C53 0.020(2) 0.024(3) 0.016(2) 0.0047(19) 0.0048(17) 0.0054(18)
C54 0.024(2) 0.027(3) 0.018(2) -0.001(2) -0.0003(17) -0.0021(19)
C55 0.015(2) 0.037(3) 0.035(3) 0.003(2) 0.0081(18) 0.002(2)
C56 0.028(3) 0.035(3) 0.032(3) 0.004(2) 0.009(2) 0.011(2)
C57 0.035(3) 0.019(3) 0.033(3) 0.000(2) 0.005(2) 0.005(2)
C58 0.022(2) 0.028(3) 0.024(3) 0.002(2) 0.0006(18) 0.0012(19)
C61 0.016(2) 0.022(2) 0.023(2) -0.004(2) 0.0063(17) 0.0011(18)
C62 0.017(2) 0.032(3) 0.027(3) 0.004(2) -0.0022(18) 0.0004(19)
C63 0.021(2) 0.051(4) 0.044(3) 0.008(3) 0.000(2) -0.007(2)
C64 0.029(3) 0.036(3) 0.055(4) 0.017(3) 0.003(2) -0.012(2)
C65 0.028(3) 0.027(3) 0.050(3) 0.013(2) 0.001(2) -0.001(2)
C66 0.018(2) 0.023(2) 0.023(2) 0.002(2) 0.0028(17) 0.0001(18)
C67 0.021(2) 0.016(2) 0.026(2) 0.003(2) 0.0022(18) -0.0026(18)
C68 0.031(3) 0.041(3) 0.027(3) -0.002(2) 0.002(2) -0.002(2)
C69 0.044(3) 0.044(3) 0.021(3) -0.002(2) -0.005(2) 0.004(2)
C70 0.063(4) 0.035(3) 0.020(3) 0.006(2) 0.009(2) 0.001(3)
C71 0.046(3) 0.052(4) 0.028(3) 0.006(3) 0.020(2) 0.004(3)
C72 0.025(2) 0.043(3) 0.035(3) 0.010(2) 0.008(2) 0.006(2)
C73 0.027(2) 0.018(2) 0.020(2) 0.004(2) 0.0016(18) 0.0031(18)
C74 0.045(3) 0.029(3) 0.082(4) 0.013(3) 0.039(3) 0.008(2)
C75 0.064(4) 0.019(3) 0.115(6) 0.014(3) 0.046(4) 0.011(3)
C76 0.052(3) 0.030(3) 0.048(4) 0.003(3) 0.013(3) 0.020(3)
C77 0.034(3) 0.038(3) 0.047(3) 0.006(3) 0.012(2) 0.011(2)
C78 0.024(2) 0.028(3) 0.044(3) 0.006(2) 0.005(2) 0.004(2)
C91 0.058(4) 0.059(3) 0.065(4) 0.001(3) 0.007(3) -0.004(3)
C92 0.056(4) 0.058(3) 0.065(4) 0.001(3) 0.007(3) -0.006(3)
C93 0.061(4) 0.059(3) 0.067(4) 0.004(3) 0.008(3) -0.004(3)
C94 0.058(4) 0.060(3) 0.067(4) 0.007(3) 0.007(3) -0.004(3)
C95 0.060(4) 0.064(3) 0.068(4) 0.001(3) 0.007(3) -0.004(3)
C96 0.060(3) 0.060(4) 0.066(4) 0.000(3) 0.004(3) -0.005(3)
C97 0.061(4) 0.062(4) 0.072(4) 0.001(3) 0.005(3) -0.001(3)
C91A 0.058(4) 0.060(4) 0.068(4) -0.003(3) 0.005(3) -0.004(3)
C92A 0.061(4) 0.059(3) 0.066(4) 0.003(3) 0.005(3) -0.005(3)
C93A 0.060(4) 0.059(3) 0.064(4) 0.004(3) 0.010(3) -0.003(3)
C94A 0.057(4) 0.062(3) 0.064(4) 0.004(3) 0.005(3) -0.002(3)
C95A 0.057(3) 0.059(3) 0.065(4) 0.001(3) 0.005(3) -0.004(3)
C96A 0.058(4) 0.059(3) 0.068(4) 0.000(3) 0.004(3) -0.004(3)
C97A 0.060(4) 0.063(4) 0.066(4) 0.003(3) 0.005(3) 0.000(3)
C01 0.026(2) 0.021(2) 0.020(2) 0.005(2) 0.0058(18) -0.0003(19)
O1 0.0203(16) 0.046(2) 0.0269(18) 0.0029(16) -0.0038(13) -0.0025(15)
C81 0.060(3) 0.116(4) 0.109(4) -0.011(3) 0.025(3) -0.015(3)
C82 0.057(3) 0.114(4) 0.111(4) -0.011(3) 0.024(3) -0.021(3)
C83 0.060(3) 0.116(4) 0.114(4) -0.011(4) 0.026(3) -0.020(3)
C84 0.062(3) 0.117(4) 0.114(4) -0.012(4) 0.025(3) -0.022(4)
C85 0.060(3) 0.116(4) 0.110(4) -0.011(3) 0.020(3) -0.017(3)
C86 0.060(3) 0.119(4) 0.110(4) -0.012(3) 0.021(3) -0.013(3)
C87 0.074(3) 0.119(4) 0.117(4) -0.015(4) 0.026(3) -0.016(3)
C81A 0.061(3) 0.119(4) 0.111(4) -0.012(4) 0.025(4) -0.021(4)
C82A 0.062(3) 0.118(4) 0.112(4) -0.011(4) 0.022(3) -0.018(4)
C83A 0.063(3) 0.119(4) 0.113(4) -0.013(4) 0.023(3) -0.017(4)
C84A 0.066(3) 0.120(4) 0.114(4) -0.013(4) 0.021(4) -0.019(4)
C85A 0.064(3) 0.120(4) 0.114(4) -0.013(4) 0.022(3) -0.019(4)
C86A 0.061(3) 0.120(4) 0.111(4) -0.012(4) 0.023(3) -0.020(4)
C87A 0.065(3) 0.119(4) 0.113(5) -0.010(4) 0.024(3) -0.016(4)
C101 0.114(5) 0.079(6) 0.104(6) 0.032(6) 0.044(6) 0.014(4)
C102 0.079(5) 0.083(6) 0.098(7) 0.029(6) 0.037(6) 0.018(5)
C103 0.094(6) 0.086(6) 0.098(7) 0.028(6) 0.035(6) 0.014(5)
C104 0.093(6) 0.090(6) 0.099(7) 0.028(6) 0.036(6) 0.012(5)
C105 0.095(5) 0.089(6) 0.100(7) 0.035(6) 0.029(6) 0.009(5)
C106 0.087(5) 0.082(6) 0.099(7) 0.028(6) 0.031(6) 0.009(5)

loop_
_atom_type_symbol
_atom_type_description
_atom_type_scat_dispersion_real
_atom_type_scat_dispersion_imag
_atom_type_scat_source
C C 0.0033 0.0016 'International Tables Vol C Tables 4.2.6.8 and 6.1.1.4'
H H 0.0000 0.0000 'International Tables Vol C Tables 4.2.6.8 and 6.1.1.4'
N N 0.0061 0.0033 'International Tables Vol C Tables 4.2.6.8 and 6.1.1.4'
O O 0.0106 0.0060 'International Tables Vol C Tables 4.2.6.8 and 6.1.1.4'
P P 0.1023 0.0942 'International Tables Vol C Tables 4.2.6.8 and 6.1.1.4'
Ru Ru -1.2594 0.8363 'International Tables Vol C Tables 4.2.6.8 and 6.1.1.4'

loop_
_geom_angle_atom_site_label_1
_geom_angle_atom_site_label_2
_geom_angle_atom_site_label_3
_geom_angle
_geom_angle_site_symmetry_1
_geom_angle_site_symmetry_3
C02 Ru1 N2 95.35(15) . .
C02 Ru1 N3 175.22(15) . .
N2 Ru1 N3 89.26(12) . .
C02 Ru1 N1 99.95(15) . .
N2 Ru1 N1 86.88(12) . .
N3 Ru1 N1 79.00(13) . .
C02 Ru1 P3 94.04(12) . .
N2 Ru1 P3 170.59(10) . .
N3 Ru1 P3 81.36(9) . .
N1 Ru1 P3 92.00(9) . .
C02 Ru1 P2 90.67(13) . .
N2 Ru1 P2 80.06(9) . .
N3 Ru1 P2 91.36(9) . .
N1 Ru1 P2 163.89(9) . .
P3 Ru1 P2 99.35(4) . .
C01 Ru2 N4 174.79(16) . .
C01 Ru2 N1 95.05(15) . .
N4 Ru2 N1 90.08(12) . .
C01 Ru2 N3 95.26(15) . .
N4 Ru2 N3 84.98(12) . .
N1 Ru2 N3 77.84(12) . .
C01 Ru2 P1 90.53(13) . .
N4 Ru2 P1 91.18(9) . .
N1 Ru2 P1 80.14(9) . .
N3 Ru2 P1 157.63(10) . .
C01 Ru2 P4 93.72(13) . .
N4 Ru2 P4 81.11(9) . .
N1 Ru2 P4 171.05(9) . .
N3 Ru2 P4 99.65(9) . .
P1 Ru2 P4 101.51(4) . .
C13 P1 C6 104.34(19) . .
C13 P1 C7 104.08(19) . .
C6 P1 C7 103.92(19) . .
C13 P1 Ru2 125.55(15) . .
C6 P1 Ru2 99.84(14) . .
C7 P1 Ru2 116.30(14) . .
C26 P2 C33 104.00(19) . .
C26 P2 C27 105.75(18) . .
C33 P2 C27 101.9(2) . .
C26 P2 Ru1 101.48(14) . .
C33 P2 Ru1 115.40(13) . .
C27 P2 Ru1 126.09(15) . .
C46 P3 C47 107.3(2) . .
C46 P3 C53 108.52(18) . .
C47 P3 C53 97.84(18) . .
C46 P3 Ru1 102.49(13) . .
C47 P3 Ru1 121.98(13) . .
C53 P3 Ru1 118.05(14) . .
C66 P4 C67 107.25(18) . .
C66 P4 C73 110.15(19) . .
C67 P4 C73 97.85(18) . .
C66 P4 Ru2 102.25(14) . .
C67 P4 Ru2 120.59(13) . .
C73 P4 Ru2 118.43(14) . .
C1 N1 Ru2 113.0(2) . .
C1 N1 Ru1 126.4(2) . .
Ru2 N1 Ru1 101.87(14) . .
C1 N1 H1 109(3) . .
Ru2 N1 H1 101(3) . .
Ru1 N1 H1 102(3) . .
C21 N2 Ru1 122.6(3) . .
C21 N2 H2A 118.7 . .
Ru1 N2 H2A 118.7 . .
C41 N3 Ru1 116.1(3) . .
C41 N3 Ru2 116.8(2) . .
Ru1 N3 Ru2 99.52(14) . .
C41 N3 H3 106(3) . .
Ru1 N3 H3 111(3) . .
Ru2 N3 H3 107(3) . .
C61 N4 Ru2 122.3(3) . .
C61 N4 H4A 118.8 . .
Ru2 N4 H4A 118.8 . .
O2 C02 Ru1 177.2(4) . .
C6 C1 C2 117.9(4) . .
C6 C1 N1 118.2(3) . .
C2 C1 N1 123.9(4) . .
C3 C2 C1 120.5(4) . .
C3 C2 H2B 119.7 . .
C1 C2 H2B 119.7 . .
C4 C3 C2 121.1(4) . .
C4 C3 H3A 119.4 . .
C2 C3 H3A 119.4 . .
C3 C4 C5 119.4(4) . .
C3 C4 H4B 120.3 . .
C5 C4 H4B 120.3 . .
C4 C5 C6 120.1(4) . .
C4 C5 H5A 119.9 . .
C6 C5 H5A 119.9 . .
C5 C6 C1 120.9(4) . .
C5 C6 P1 124.8(3) . .
C1 C6 P1 114.3(3) . .
C12 C7 C8 118.6(4) . .
C12 C7 P1 122.3(4) . .
C8 C7 P1 119.0(3) . .
C9 C8 C7 119.9(5) . .
C9 C8 H8A 120.1 . .
C7 C8 H8A 120.1 . .
C10 C9 C8 120.9(5) . .
C10 C9 H9A 119.5 . .
C8 C9 H9A 119.5 . .
C9 C10 C11 119.3(5) . .
C9 C10 H10A 120.3 . .
C11 C10 H10A 120.3 . .
C10 C11 C12 120.7(5) . .
C10 C11 H11A 119.6 . .
C12 C11 H11A 119.6 . .
C7 C12 C11 120.5(5) . .
C7 C12 H12A 119.8 . .
C11 C12 H12A 119.8 . .
C18 C13 C14 117.7(4) . .
C18 C13 P1 123.4(3) . .
C14 C13 P1 118.9(3) . .
C15 C14 C13 121.0(4) . .
C15 C14 H14A 119.5 . .
C13 C14 H14A 119.5 . .
C16 C15 C14 120.0(5) . .
C16 C15 H15A 120.0 . .
C14 C15 H15A 120.0 . .
C17 C16 C15 119.2(5) . .
C17 C16 H16A 120.4 . .
C15 C16 H16A 120.4 . .
C16 C17 C18 121.1(5) . .
C16 C17 H17A 119.5 . .
C18 C17 H17A 119.5 . .
C13 C18 C17 120.9(4) . .
C13 C18 H18A 119.5 . .
C17 C18 H18A 119.5 . .
N2 C21 C26 119.6(3) . .
N2 C21 C22 123.8(4) . .
C26 C21 C22 116.5(4) . .
C23 C22 C21 121.1(4) . .
C23 C22 H22A 119.5 . .
C21 C22 H22A 119.5 . .
C22 C23 C24 121.8(4) . .
C22 C23 H23A 119.1 . .
C24 C23 H23A 119.1 . .
C25 C24 C23 118.3(4) . .
C25 C24 H24A 120.8 . .
C23 C24 H24A 120.8 . .
C26 C25 C24 121.4(4) . .
C26 C25 H25A 119.3 . .
C24 C25 H25A 119.3 . .
C25 C26 C21 120.9(4) . .
C25 C26 P2 125.7(3) . .
C21 C26 P2 113.3(3) . .
C28 C27 C32 117.7(4) . .
C28 C27 P2 121.1(3) . .
C32 C27 P2 121.2(4) . .
C29 C28 C27 121.4(4) . .
C29 C28 H28A 119.3 . .
C27 C28 H28A 119.3 . .
C30 C29 C28 120.2(5) . .
C30 C29 H29A 119.9 . .
C28 C29 H29A 119.9 . .
C29 C30 C31 119.3(5) . .
C29 C30 H30A 120.3 . .
C31 C30 H30A 120.3 . .
C30 C31 C32 121.0(5) . .
C30 C31 H31A 119.5 . .
C32 C31 H31A 119.5 . .
C31 C32 C27 120.4(5) . .
C31 C32 H32A 119.8 . .
C27 C32 H32A 119.8 . .
C34 C33 C38 118.1(4) . .
C34 C33 P2 122.0(4) . .
C38 C33 P2 119.9(3) . .
C35 C34 C33 120.3(5) . .
C35 C34 H34A 119.9 . .
C33 C34 H34A 119.9 . .
C36 C35 C34 121.0(5) . .
C36 C35 H35A 119.5 . .
C34 C35 H35A 119.5 . .
C37 C36 C35 119.4(5) . .
C37 C36 H36A 120.3 . .
C35 C36 H36A 120.3 . .
C36 C37 C38 120.6(5) . .
C36 C37 H37A 119.7 . .
C38 C37 H37A 119.7 . .
C37 C38 C33 120.6(5) . .
C37 C38 H38A 119.7 . .
C33 C38 H38A 119.7 . .
C42 C41 C46 117.8(4) . .
C42 C41 N3 122.4(4) . .
C46 C41 N3 119.8(4) . .
C43 C42 C41 121.1(4) . .
C43 C42 H42A 119.4 . .
C41 C42 H42A 119.4 . .
C42 C43 C44 120.9(4) . .
C42 C43 H43A 119.5 . .
C44 C43 H43A 119.5 . .
C45 C44 C43 119.2(4) . .
C45 C44 H44A 120.4 . .
C43 C44 H44A 120.4 . .
C44 C45 C46 121.3(4) . .
C44 C45 H45A 119.4 . .
C46 C45 H45A 119.4 . .
C45 C46 C41 119.6(4) . .
C45 C46 P3 125.6(3) . .
C41 C46 P3 114.7(3) . .
C48 C47 C52 118.0(4) . .
C48 C47 P3 123.2(4) . .
C52 C47 P3 118.8(3) . .
C47 C48 C49 120.5(5) . .
C47 C48 H48A 119.7 . .
C49 C48 H48A 119.7 . .
C50 C49 C48 120.0(5) . .
C50 C49 H49A 120.0 . .
C48 C49 H49A 120.0 . .
C49 C50 C51 120.8(5) . .
C49 C50 H50A 119.6 . .
C51 C50 H50A 119.6 . .
C50 C51 C52 119.5(5) . .
C50 C51 H51A 120.3 . .
C52 C51 H51A 120.3 . .
C51 C52 C47 121.1(5) . .
C51 C52 H52A 119.5 . .
C47 C52 H52A 119.5 . .
C58 C53 C54 118.2(4) . .
C58 C53 P3 119.6(3) . .
C54 C53 P3 122.2(3) . .
C55 C54 C53 120.1(4) . .
C55 C54 H54A 120.0 . .
C53 C54 H54A 120.0 . .
C56 C55 C54 120.6(4) . .
C56 C55 H55A 119.7 . .
C54 C55 H55A 119.7 . .
C55 C56 C57 119.9(4) . .
C55 C56 H56A 120.1 . .
C57 C56 H56A 120.1 . .
C58 C57 C56 119.8(4) . .
C58 C57 H57A 120.1 . .
C56 C57 H57A 120.1 . .
C57 C58 C53 121.5(4) . .
C57 C58 H58A 119.3 . .
C53 C58 H58A 119.3 . .
N4 C61 C66 120.5(3) . .
N4 C61 C62 122.3(4) . .
C66 C61 C62 117.2(4) . .
C63 C62 C61 121.3(4) . .
C63 C62 H62A 119.3 . .
C61 C62 H62A 119.3 . .
C62 C63 C64 121.8(4) . .
C62 C63 H63A 119.1 . .
C64 C63 H63A 119.1 . .
C65 C64 C63 117.8(4) . .
C65 C64 H64A 121.1 . .
C63 C64 H64A 121.1 . .
C64 C65 C66 122.0(4) . .
C64 C65 H65A 119.0 . .
C66 C65 H65A 119.0 . .
C65 C66 C61 119.8(4) . .
C65 C66 P4 126.7(3) . .
C61 C66 P4 113.6(3) . .
C72 C67 C68 117.9(4) . .
C72 C67 P4 122.9(3) . .
C68 C67 P4 119.2(3) . .
C69 C68 C67 121.0(4) . .
C69 C68 H68A 119.5 . .
C67 C68 H68A 119.5 . .
C70 C69 C68 120.7(4) . .
C70 C69 H69A 119.6 . .
C68 C69 H69A 119.6 . .
C69 C70 C71 119.3(4) . .
C69 C70 H70A 120.3 . .
C71 C70 H70A 120.3 . .
C70 C71 C72 120.7(4) . .
C70 C71 H71A 119.7 . .
C72 C71 H71A 119.7 . .
C71 C72 C67 120.5(4) . .
C71 C72 H72A 119.8 . .
C67 C72 H72A 119.8 . .
C78 C73 C74 117.3(4) . .
C78 C73 P4 120.4(3) . .
C74 C73 P4 122.2(3) . .
C75 C74 C73 121.5(4) . .
C75 C74 H74A 119.2 . .
C73 C74 H74A 119.2 . .
C76 C75 C74 120.2(5) . .
C76 C75 H75A 119.9 . .
C74 C75 H75A 119.9 . .
C77 C76 C75 119.5(5) . .
C77 C76 H76A 120.2 . .
C75 C76 H76A 120.2 . .
C76 C77 C78 120.0(4) . .
C76 C77 H77A 120.0 . .
C78 C77 H77A 120.0 . .
C73 C78 C77 121.4(4) . .
C73 C78 H78A 119.3 . .
C77 C78 H78A 119.3 . .
C92 C91 C96 115.8(13) . .
C92 C91 C97 123.4(13) . .
C96 C91 C97 120.5(14) . .
C91 C92 C93 121.5(14) . .
C91 C92 H92A 119.3 . .
C93 C92 H92A 119.3 . .
C94 C93 C92 123.1(15) . .
C94 C93 H93A 118.4 . .
C92 C93 H93A 118.4 . .
C93 C94 C95 111.0(13) . .
C93 C94 H94A 124.5 . .
C95 C94 H94A 124.5 . .
C96 C95 C94 129.9(18) . .
C96 C95 H95A 115.0 . .
C94 C95 H95A 115.0 . .
C95 C96 C91 118.5(18) . .
C95 C96 H96A 120.7 . .
C91 C96 H96A 120.7 . .
C91 C97 H97A 109.5 . .
C91 C97 H97B 109.5 . .
H97A C97 H97B 109.5 . .
C91 C97 H97C 109.5 . .
H97A C97 H97C 109.5 . .
H97B C97 H97C 109.5 . .
C92A C91A C96A 119.5(12) . .
C92A C91A H91A 120.3 . .
C96A C91A H91A 120.3 . .
C91A C92A C93A 124.2(14) . .
C91A C92A H92B 117.9 . .
C93A C92A H92B 117.9 . .
C94A C93A C92A 116.3(15) . .
C94A C93A H93B 121.9 . .
C92A C93A H93B 121.9 . .
C93A C94A C95A 124.4(14) . .
C93A C94A C97A 116.8(14) . .
C95A C94A C97A 118.6(14) . .
C96A C95A C94A 118.9(13) . .
C96A C95A H95B 120.5 . .
C94A C95A H95B 120.5 . .
C95A C96A C91A 116.6(13) . .
C95A C96A H96B 121.7 . .
C91A C96A H96B 121.7 . .
C94A C97A H97D 109.5 . .
C94A C97A H97E 109.5 . .
H97D C97A H97E 109.5 . .
C94A C97A H97F 109.5 . .
H97D C97A H97F 109.5 . .
H97E C97A H97F 109.5 . .
O1 C01 Ru2 175.9(3) . .
C82 C81 C86 120.0 . .
C82 C81 C87 120.7(9) . .
C86 C81 C87 119.2(9) . .
C83 C82 C81 120.0 . .
C83 C82 H82A 120.0 . .
C81 C82 H82A 120.0 . .
C82 C83 C84 120.0 . .
C82 C83 H83A 120.0 . .
C84 C83 H83A 120.0 . .
C85 C84 C83 120.0 . .
C85 C84 H84A 120.0 . .
C83 C84 H84A 120.0 . .
C84 C85 C86 120.0 . .
C84 C85 H85A 120.0 . .
C86 C85 H85A 120.0 . .
C85 C86 C81 120.0 . .
C85 C86 H86A 120.0 . .
C81 C86 H86A 120.0 . .
C81 C87 H87A 109.5 . .
C81 C87 H87B 109.5 . .
H87A C87 H87B 109.5 . .
C81 C87 H87C 109.5 . .
H87A C87 H87C 109.5 . .
H87B C87 H87C 109.5 . .
C87A C81A C82A 111.5(18) . .
C87A C81A C86A 127.7(18) . .
C82A C81A C86A 120.0 . .
C83A C82A C81A 120.0 . .
C83A C82A H82B 120.0 . .
C81A C82A H82B 120.0 . .
C82A C83A C84A 120.0 . .
C82A C83A H83B 120.0 . .
C84A C83A H83B 120.0 . .
C85A C84A C83A 120.0 . .
C85A C84A H84B 120.0 . .
C83A C84A H84B 120.0 . .
C84A C85A C86A 120.0 . .
C84A C85A H85B 120.0 . .
C86A C85A H85B 120.0 . .
C85A C86A C81A 120.0 . .
C85A C86A H86B 120.0 . .
C81A C86A H86B 120.0 . .
C81A C87A H87D 109.5 . .
C81A C87A H87E 109.5 . .
H87D C87A H87E 109.5 . .
C81A C87A H87F 109.5 . .
H87D C87A H87F 109.5 . .
H87E C87A H87F 109.5 . .
C105 C101 C106 177.2(16) . 3_466
C105 C101 C102 137.8(16) . 3_466
C106 C101 C102 42.9(11) 3_466 3_466
C105 C101 C102 56.8(11) . .
C106 C101 C102 122.8(13) 3_466 .
C102 C101 C102 83.4(12) 3_466 .
C103 C102 C106 92(3) . .
C103 C102 C105 69(2) . .
C106 C102 C105 152(2) . .
C103 C102 C101 141(3) . 3_466
C106 C102 C101 51.4(14) . 3_466
C105 C102 C101 136.6(17) . 3_466
C103 C102 C104 25.5(19) . .
C106 C102 C104 83(2) . .
C105 C102 C104 87.1(16) . .
C101 C102 C104 134.0(17) 3_466 .
C103 C102 C101 110(2) . .
C106 C102 C101 142(2) . .
C105 C102 C101 41.7(9) . .
C101 C102 C101 96.6(12) 3_466 .
C104 C102 C101 128.7(16) . .
C104 C103 C102 129(4) . .
C104 C103 C106 102(3) . .
C102 C103 C106 48.6(19) . .
C104 C103 C105 131(3) . .
C102 C103 C105 76(2) . .
C106 C103 C105 121(2) . .
C103 C104 C102 25.7(18) . .
C103 C104 C106 49(2) . .
C102 C104 C106 35.4(10) . .
C103 C104 C105 31(2) . .
C102 C104 C105 44.9(11) . .
C106 C104 C105 77.9(10) . .
C101 C105 C103 115.1(17) . .
C101 C105 C102 81.5(13) . .
C103 C105 C102 34.7(11) . .
C101 C105 C104 129.3(14) . .
C103 C105 C104 18.1(10) . .
C102 C105 C104 48.0(11) . .
C102 C106 C101 86(2) . 3_466
C102 C106 C103 39.2(14) . .
C101 C106 C103 123(2) 3_466 .
C102 C106 C104 61.2(17) . .
C101 C106 C104 145.6(16) 3_466 .
C103 C106 C104 28.4(11) . .

loop_
_geom_bond_atom_site_label_1
_geom_bond_atom_site_label_2
_geom_bond_distance
_geom_bond_site_symmetry_2
Ru1 C02 1.838(5) .
Ru1 N2 2.086(3) .
Ru1 N3 2.170(4) .
Ru1 N1 2.177(3) .
Ru1 P3 2.3022(10) .
Ru1 P2 2.3338(11) .
Ru2 C01 1.857(4) .
Ru2 N4 2.082(3) .
Ru2 N1 2.160(3) .
Ru2 N3 2.241(3) .
Ru2 P1 2.2863(11) .
Ru2 P4 2.3121(11) .
P1 C13 1.826(4) .
P1 C6 1.830(4) .
P1 C7 1.830(4) .
P2 C26 1.818(4) .
P2 C33 1.838(4) .
P2 C27 1.843(4) .
P3 C46 1.813(4) .
P3 C47 1.830(4) .
P3 C53 1.847(4) .
P4 C66 1.804(4) .
P4 C67 1.830(4) .
P4 C73 1.845(4) .
N1 C1 1.449(5) .
N1 H1 0.78(4) .
N2 C21 1.351(5) .
N2 H2A 0.8800 .
N3 C41 1.421(5) .
N3 H3 0.80(4) .
N4 C61 1.341(5) .
N4 H4A 0.8800 .
C02 O2 1.165(5) .
C1 C6 1.398(5) .
C1 C2 1.398(6) .
C2 C3 1.381(6) .
C2 H2B 0.9500 .
C3 C4 1.375(6) .
C3 H3A 0.9500 .
C4 C5 1.381(6) .
C4 H4B 0.9500 .
C5 C6 1.391(6) .
C5 H5A 0.9500 .
C7 C12 1.384(6) .
C7 C8 1.400(6) .
C8 C9 1.394(6) .
C8 H8A 0.9500 .
C9 C10 1.369(7) .
C9 H9A 0.9500 .
C10 C11 1.377(7) .
C10 H10A 0.9500 .
C11 C12 1.391(6) .
C11 H11A 0.9500 .
C12 H12A 0.9500 .
C13 C18 1.366(6) .
C13 C14 1.392(6) .
C14 C15 1.377(6) .
C14 H14A 0.9500 .
C15 C16 1.372(7) .
C15 H15A 0.9500 .
C16 C17 1.354(6) .
C16 H16A 0.9500 .
C17 C18 1.378(6) .
C17 H17A 0.9500 .
C18 H18A 0.9500 .
C21 C26 1.418(6) .
C21 C22 1.426(5) .
C22 C23 1.368(6) .
C22 H22A 0.9500 .
C23 C24 1.389(6) .
C23 H23A 0.9500 .
C24 C25 1.387(6) .
C24 H24A 0.9500 .
C25 C26 1.386(5) .
C25 H25A 0.9500 .
C27 C28 1.390(6) .
C27 C32 1.395(6) .
C28 C29 1.381(6) .
C28 H28A 0.9500 .
C29 C30 1.369(7) .
C29 H29A 0.9500 .
C30 C31 1.378(7) .
C30 H30A 0.9500 .
C31 C32 1.380(6) .
C31 H31A 0.9500 .
C32 H32A 0.9500 .
C33 C34 1.391(6) .
C33 C38 1.399(6) .
C34 C35 1.385(7) .
C34 H34A 0.9500 .
C35 C36 1.372(7) .
C35 H35A 0.9500 .
C36 C37 1.369(7) .
C36 H36A 0.9500 .
C37 C38 1.385(6) .
C37 H37A 0.9500 .
C38 H38A 0.9500 .
C41 C42 1.399(6) .
C41 C46 1.418(5) .
C42 C43 1.374(5) .
C42 H42A 0.9500 .
C43 C44 1.384(6) .
C43 H43A 0.9500 .
C44 C45 1.371(6) .
C44 H44A 0.9500 .
C45 C46 1.395(5) .
C45 H45A 0.9500 .
C47 C48 1.389(6) .
C47 C52 1.392(6) .
C48 C49 1.397(6) .
C48 H48A 0.9500 .
C49 C50 1.361(7) .
C49 H49A 0.9500 .
C50 C51 1.371(7) .
C50 H50A 0.9500 .
C51 C52 1.392(6) .
C51 H51A 0.9500 .
C52 H52A 0.9500 .
C53 C58 1.385(6) .
C53 C54 1.405(5) .
C54 C55 1.391(6) .
C54 H54A 0.9500 .
C55 C56 1.371(6) .
C55 H55A 0.9500 .
C56 C57 1.388(6) .
C56 H56A 0.9500 .
C57 C58 1.379(6) .
C57 H57A 0.9500 .
C58 H58A 0.9500 .
C61 C66 1.418(6) .
C61 C62 1.420(5) .
C62 C63 1.361(6) .
C62 H62A 0.9500 .
C63 C64 1.395(6) .
C63 H63A 0.9500 .
C64 C65 1.387(6) .
C64 H64A 0.9500 .
C65 C66 1.397(6) .
C65 H65A 0.9500 .
C67 C72 1.395(5) .
C67 C68 1.395(5) .
C68 C69 1.379(6) .
C68 H68A 0.9500 .
C69 C70 1.372(6) .
C69 H69A 0.9500 .
C70 C71 1.379(6) .
C70 H70A 0.9500 .
C71 C72 1.387(6) .
C71 H71A 0.9500 .
C72 H72A 0.9500 .
C73 C78 1.378(5) .
C73 C74 1.382(6) .
C74 C75 1.382(6) .
C74 H74A 0.9500 .
C75 C76 1.377(7) .
C75 H75A 0.9500 .
C76 C77 1.357(7) .
C76 H76A 0.9500 .
C77 C78 1.402(6) .
C77 H77A 0.9500 .
C78 H78A 0.9500 .
C91 C92 1.388(19) .
C91 C96 1.405(19) .
C91 C97 1.436(18) .
C92 C93 1.426(17) .
C92 H92A 0.9500 .
C93 C94 1.280(15) .
C93 H93A 0.9500 .
C94 C95 1.488(18) .
C94 H94A 0.9500 .
C95 C96 1.226(18) .
C95 H95A 0.9500 .
C96 H96A 0.9500 .
C97 H97A 0.9800 .
C97 H97B 0.9800 .
C97 H97C 0.9800 .
C91A C92A 1.333(18) .
C91A C96A 1.447(18) .
C91A H91A 0.9500 .
C92A C93A 1.338(17) .
C92A H92B 0.9500 .
C93A C94A 1.331(19) .
C93A H93B 0.9500 .
C94A C95A 1.390(19) .
C94A C97A 1.545(17) .
C95A C96A 1.355(17) .
C95A H95B 0.9500 .
C96A H96B 0.9500 .
C97A H97D 0.9800 .
C97A H97E 0.9800 .
C97A H97F 0.9800 .
C01 O1 1.164(4) .
C81 C82 1.3900 .
C81 C86 1.3900 .
C81 C87 1.400(13) .
C82 C83 1.3900 .
C82 H82A 0.9500 .
C83 C84 1.3900 .
C83 H83A 0.9500 .
C84 C85 1.3900 .
C84 H84A 0.9500 .
C85 C86 1.3900 .
C85 H85A 0.9500 .
C86 H86A 0.9500 .
C87 H87A 0.9800 .
C87 H87B 0.9800 .
C87 H87C 0.9800 .
C81A C87A 1.38(3) .
C81A C82A 1.3900 .
C81A C86A 1.3900 .
C82A C83A 1.3900 .
C82A H82B 0.9500 .
C83A C84A 1.3900 .
C83A H83B 0.9500 .
C84A C85A 1.3900 .
C84A H84B 0.9500 .
C85A C86A 1.3900 .
C85A H85B 0.9500 .
C86A H86B 0.9500 .
C87A H87D 0.9800 .
C87A H87E 0.9800 .
C87A H87F 0.9800 .
C101 C105 1.143(17) .
C101 C106 1.147(18) 3_466
C101 C102 1.463(18) 3_466
C101 C102 1.70(2) .
C102 C103 0.84(2) .
C102 C106 1.00(2) .
C102 C105 1.44(3) .
C102 C101 1.463(18) 3_466
C102 C104 1.51(2) .
C103 C104 0.83(2) .
C103 C106 1.33(2) .
C103 C105 1.39(2) .
C104 C106 1.71(3) .
C104 C105 2.03(3) .
C106 C101 1.147(18) 3_466
